data_2310305
loop_
_publ_author_name
'Lott, B.G.'
'Chiotti, P.'

_publ_section_title
;
 Crystallographic data for cerium-zinc compounds
;
_journal_name_full 'Acta Crystallographica (1,1948-23,1967)'
_journal_page_first 733
_journal_page_last 738
_journal_volume 20
_journal_year 1966
_chemical_formula_sum 'Ce Zn5'
_space_group_IT_number 191
_symmetry_space_group_name_Hall '-P 6 2'
_symmetry_space_group_name_H-M 'P 6/m m m'
_cell_angle_alpha 90
_cell_angle_beta 90
_cell_angle_gamma 120
_cell_formula_units_Z 1
_cell_length_a 5.4163
_cell_length_b 5.4163
_cell_length_c 4.2647
_cell_volume 108.349
_citation_journal_id_ASTM ACCRA9
_cod_data_source_file Lott_ACCRA9_1966_902.cif
_cod_data_source_block Ce1Zn5
_cod_original_cell_volume 108.3489
_cod_original_formula_sum 'Ce1 Zn5'
_cod_database_code 2310305

loop_
_symmetry_equiv_pos_as_xyz
x,y,z
x-y,x,z
-y,x-y,z
-x,-y,z
-x+y,-x,z
y,-x+y,z
-y,-x,-z
x-y,-y,-z
x,x-y,-z
y,x,-z
-x+y,y,-z
-x,-x+y,-z
-x,-y,-z
-x+y,-x,-z
y,-x+y,-z
x,y,-z
x-y,x,-z
-y,x-y,-z
y,x,z
-x+y,y,z
-x,-x+y,z
-y,-x,z
x-y,-y,z
x,x-y,z

loop_
_atom_site_label
_atom_site_type_symbol
_atom_site_fract_x
_atom_site_fract_y
_atom_site_fract_z
_atom_site_occupancy
_atom_site_U_iso_or_equiv
Zn2 Zn 0.5 0 0.5 1 0.0
Ce1 Ce 0 0 0 1 0.0
Zn1 Zn 0.3333 0.6667 0 1 0.0
